data_7705221
loop_
_publ_author_name
'Boreen, Michael A.'
'Gro\&s, Oliver A'
'Hohloch, Stephan'
'Arnold, John'

_publ_section_title
;
 Isocyanide adducts of tri- and tetravalent uranium metallocenes supported
 by tetra(isopropyl)cyclopentadienyl ligands.
;
_journal_issue 34
_journal_name_full 'Dalton transactions (Cambridge, England : 2003)'
_journal_page_first 11971
_journal_page_last 11977
_journal_paper_doi 10.1039/d0dt02005b
_journal_volume 49
_journal_year 2020
_chemical_formula_moiety 'C54 H94 N4 U, 2(B C24 F20)'
_chemical_formula_sum 'C102 H94 B2 F40 N4 U'
_chemical_formula_weight 2395.46
_chemical_name_systematic
'Bis(1,2,3,4-tetrakis(iso-propyl)cyclopentadienyl)-tetrakis(tert-butyl-isocyano)-uranium(iv) bis(tetrakis(pentafluorophenyl)borate)'
_chemical_properties_physical Air-sensitive,Moisture-sensitive,Oxygen-sensitive
_space_group_crystal_system triclinic
_space_group_IT_number 2
_space_group_name_Hall '-P 1'
_space_group_name_H-M_alt 'P -1'
_atom_sites_solution_hydrogens geom
_atom_sites_solution_primary iterative
_atom_sites_solution_secondary difmap
_audit_creation_date 2020-04-23
_audit_creation_method
;
Olex2 1.2
(compiled 2018.05.29 svn.r3508 for OlexSys, GUI svn.r5506)
;
_audit_update_record
;
2020-05-28 deposited with the CCDC.	2020-08-11 downloaded from the CCDC.
;
_cell_angle_alpha 105.1690(10)
_cell_angle_beta 111.9920(10)
_cell_angle_gamma 95.6830(10)
_cell_formula_units_Z 1
_cell_length_a 13.9587(3)
_cell_length_b 13.9699(6)
_cell_length_c 16.9802(4)
_cell_measurement_reflns_used 9923
_cell_measurement_temperature 100(2)
_cell_measurement_theta_max 24.05
_cell_measurement_theta_min 2.18
_cell_volume 2890.57(16)
_computing_cell_refinement 'Bruker SAINT'
_computing_data_collection 'Bruker APEX2'
_computing_data_reduction 'Bruker SAINT'
_computing_molecular_graphics 'Olex2 (Dolomanov et al., 2009)'
_computing_publication_material 'Olex2 (Dolomanov et al., 2009)'
_computing_structure_refinement 'XL (Sheldrick, 2008)'
_computing_structure_solution SHELXT-2014
_diffrn_ambient_temperature 100(2)
_diffrn_detector_area_resol_mean 8.366
_diffrn_measured_fraction_theta_full 0.989
_diffrn_measured_fraction_theta_max 0.988
_diffrn_measurement_device_type 'Bruker APEX-II CCD'
_diffrn_measurement_method '\f and \w scans'
_diffrn_radiation_monochromator graphite
_diffrn_radiation_type MoK\a
_diffrn_radiation_wavelength 0.71073
_diffrn_reflns_av_R_equivalents 0.0345
_diffrn_reflns_av_unetI/netI 0.0480
_diffrn_reflns_Laue_measured_fraction_full 0.989
_diffrn_reflns_Laue_measured_fraction_max 0.988
_diffrn_reflns_limit_h_max 16
_diffrn_reflns_limit_h_min -16
_diffrn_reflns_limit_k_max 16
_diffrn_reflns_limit_k_min -16
_diffrn_reflns_limit_l_max 19
_diffrn_reflns_limit_l_min -20
_diffrn_reflns_number 32610
_diffrn_reflns_point_group_measured_fraction_full 0.989
_diffrn_reflns_point_group_measured_fraction_max 0.988
_diffrn_reflns_theta_full 25.242
_diffrn_reflns_theta_max 25.349
_diffrn_reflns_theta_min 1.367
_diffrn_source 'microfocus sealed tube'
_diffrn_standards_number 0
_exptl_absorpt_coefficient_mu 1.511
_exptl_absorpt_correction_T_max 0.4902
_exptl_absorpt_correction_T_min 0.4300
_exptl_absorpt_correction_type multi-scan
_exptl_absorpt_process_details SADABS
_exptl_crystal_colour orange
_exptl_crystal_colour_primary orange
_exptl_crystal_density_diffrn 1.376
_exptl_crystal_description plate
_exptl_crystal_F_000 1196
_exptl_crystal_recrystallization_method 'Re-crystallisation from solvent: Diethyl ether/THF (20:1)'
_exptl_crystal_size_max 0.20
_exptl_crystal_size_mid 0.08
_exptl_crystal_size_min 0.02
_refine_diff_density_max 6.758
_refine_diff_density_min -0.937
_refine_diff_density_rms 0.153
_refine_ls_extinction_method none
_refine_ls_goodness_of_fit_ref 1.063
_refine_ls_hydrogen_treatment constr
_refine_ls_matrix_type full
_refine_ls_number_parameters 687
_refine_ls_number_reflns 10440
_refine_ls_number_restraints 35
_refine_ls_restrained_S_all 1.092
_refine_ls_R_factor_all 0.0811
_refine_ls_R_factor_gt 0.0745
_refine_ls_shift/su_max 0.003
_refine_ls_shift/su_mean 0.000
_refine_ls_structure_factor_coef Fsqd
_refine_ls_weighting_details 'w=1/[\s^2^(Fo^2^)+(0.1269P)^2^+5.1210P] where P=(Fo^2^+2Fc^2^)/3'
_refine_ls_weighting_scheme calc
_refine_ls_wR_factor_gt 0.1881
_refine_ls_wR_factor_ref 0.1936
_reflns_Friedel_coverage 0.000
_reflns_number_gt 9421
_reflns_number_total 10440
_reflns_threshold_expression 'I > 2\s(I)'
_cod_data_source_file d0dt02005b2.cif
_cod_data_source_block mab_iv_007_0ma
_cod_depositor_comments 'Adding full bibliography for 7705221--7705223.cif.'
_cod_original_cell_volume 2890.56(16)
_cod_database_code 7705221
_shelx_shelxl_version_number 2014/7
_shelx_space_group_comment
;
The symmetry employed for this shelxl refinement is uniquely defined
by the following loop, which should always be used as a source of
symmetry information in preference to the above space-group names.
They are only intended as comments.
;
_olex2_refinement_description
;
1. Fixed Uiso
 At 1.2 times of:
  All C(H) groups
 At 1.5 times of:
  All C(H,H,H) groups
2. Uiso/Uaniso restraints and constraints
C12 \\sim C14: within 2A with sigma of 0.04 and sigma for terminal atoms of 0.08
Uanis(C4) \\sim Ueq: with sigma of 0.03 and sigma for terminal atoms of 0.1
Uanis(C9) \\sim Ueq, Uanis(C13) \\sim Ueq: with sigma of 0.01 and sigma for
terminal atoms of 0.02
3.a Ternary CH refined with riding coordinates:
 C9(H9), C12(H12), C6(H6), C15(H15)
3.b Aromatic/amide H refined with riding coordinates:
 C1(H1)
3.c Idealised Me refined as rotating group:
 C11(H11A,H11B,H11C), C10(H10A,H10B,H10C), C22(H22A,H22B,H22C), C27(H27A,H27B,
 H27C), C14(H14A,H14B,H14C), C13(H13A,H13B,H13C), C17(H17A,H17B,H17C), C20(H20A,
 H20B,H20C), C25(H25A,H25B,H25C), C7(H7A,H7B,H7C), C21(H21A,H21B,H21C), C8(H8A,
 H8B,H8C), C26(H26A,H26B,H26C), C16(H16A,H16B,H16C)
;
_olex2_submission_special_instructions 'No special instructions were received'

loop_
_space_group_symop_operation_xyz
'x, y, z'
'-x, -y, -z'

loop_
_atom_site_label
_atom_site_type_symbol
_atom_site_fract_x
_atom_site_fract_y
_atom_site_fract_z
_atom_site_U_iso_or_equiv
_atom_site_adp_type
_atom_site_occupancy
_atom_site_site_symmetry_order
_atom_site_calc_flag
_atom_site_refinement_flags_posn
_atom_site_refinement_flags_adp
_atom_site_refinement_flags_occupancy
_atom_site_disorder_assembly
_atom_site_disorder_group
U1 U 0.5000 1.0000 0.5000 0.04035(15) Uani 1 2 d S T P . .
F6 F 0.7358(3) 0.2067(3) 0.2538(3) 0.0484(9) Uani 1 1 d . . . . .
F15 F 0.6458(3) 0.5582(3) 0.1604(3) 0.0450(9) Uani 1 1 d . . . . .
F20 F 0.7990(3) 0.4126(3) 0.3891(3) 0.0524(10) Uani 1 1 d . . . . .
F10 F 0.9629(3) 0.4380(3) 0.2051(3) 0.0494(9) Uani 1 1 d . . . . .
F5 F 0.6267(3) 0.2135(3) 0.0787(3) 0.0517(10) Uani 1 1 d . . . . .
F14 F 0.5833(3) 0.6007(3) 0.0075(3) 0.0592(11) Uani 1 1 d . . . . .
F16 F 0.8685(3) 0.6168(3) 0.2243(3) 0.0474(9) Uani 1 1 d . . . . .
F11 F 0.8007(3) 0.3027(3) 0.0427(3) 0.0515(10) Uani 1 1 d . . . . .
F17 F 0.9809(3) 0.7653(3) 0.3753(3) 0.0601(11) Uani 1 1 d . . . . .
F1 F 0.6247(3) 0.4935(3) 0.3068(3) 0.0535(10) Uani 1 1 d . . . . .
F19 F 0.9167(4) 0.5640(3) 0.5410(3) 0.0612(12) Uani 1 1 d . . . . .
F12 F 0.7381(4) 0.3477(4) -0.1075(3) 0.0674(12) Uani 1 1 d . . . . .
F7 F 0.8830(4) 0.1016(3) 0.2923(3) 0.0683(13) Uani 1 1 d . . . . .
F18 F 1.0096(3) 0.7428(4) 0.5356(3) 0.0681(13) Uani 1 1 d . . . . .
F13 F 0.6289(4) 0.4953(4) -0.1293(3) 0.0704(13) Uani 1 1 d . . . . .
F2 F 0.4269(4) 0.4134(5) 0.2656(4) 0.0772(15) Uani 1 1 d . . . . .
F4 F 0.4263(4) 0.1354(4) 0.0377(3) 0.0774(15) Uani 1 1 d . . . . .
F9 F 1.1121(4) 0.3328(4) 0.2484(4) 0.0841(17) Uani 1 1 d . . . . .
F8 F 1.0744(4) 0.1630(4) 0.2939(5) 0.102(2) Uani 1 1 d . . . . .
F3 F 0.3224(4) 0.2342(6) 0.1310(4) 0.099(2) Uani 1 1 d . . . . .
C40 C 0.7295(5) 0.4307(5) 0.1124(4) 0.0386(14) Uani 1 1 d . . . . .
N1 N 0.3330(5) 0.7326(5) 0.4132(5) 0.0581(17) Uani 1 1 d . . . . .
C28 C 0.6380(5) 0.3570(5) 0.1961(4) 0.0406(15) Uani 1 1 d . . . . .
C34 C 0.8393(5) 0.3269(5) 0.2238(4) 0.0391(14) Uani 1 1 d . . . . .
C45 C 0.6720(5) 0.5043(5) 0.0968(4) 0.0389(14) Uani 1 1 d . . . . .
C35 C 0.8254(5) 0.2412(5) 0.2482(4) 0.0433(15) Uani 1 1 d . . . . .
C47 C 0.8740(5) 0.5982(5) 0.2995(4) 0.0398(15) Uani 1 1 d . . . . .
C41 C 0.7490(5) 0.3797(5) 0.0399(5) 0.0439(15) Uani 1 1 d . . . . .
C51 C 0.8425(5) 0.4992(5) 0.3819(5) 0.0433(15) Uani 1 1 d . . . . .
C44 C 0.6387(5) 0.5275(5) 0.0170(5) 0.0465(16) Uani 1 1 d . . . . .
C46 C 0.8230(5) 0.5062(5) 0.2975(4) 0.0378(14) Uani 1 1 d . . . . .
C39 C 0.9385(5) 0.3544(5) 0.2252(5) 0.0458(16) Uani 1 1 d . . . . .
C48 C 0.9353(5) 0.6777(5) 0.3776(5) 0.0459(17) Uani 1 1 d . . . . .
C29 C 0.5816(5) 0.4037(5) 0.2397(5) 0.0460(16) Uani 1 1 d . . . . .
N2 N 0.5112(7) 0.9382(6) 0.2729(5) 0.076(2) Uani 1 1 d . . . . .
C33 C 0.5797(5) 0.2665(5) 0.1278(5) 0.0449(16) Uani 1 1 d . . . . .
C50 C 0.9035(6) 0.5766(6) 0.4619(5) 0.0488(17) Uani 1 1 d . . . . .
C42 C 0.7167(6) 0.4003(6) -0.0409(5) 0.0508(17) Uani 1 1 d . . . . .
C43 C 0.6618(6) 0.4753(6) -0.0512(5) 0.0520(18) Uani 1 1 d . . . . .
C18 C 0.3866(5) 0.8121(5) 0.4418(5) 0.0503(18) Uani 1 1 d . . . . .
C30 C 0.4760(6) 0.3631(7) 0.2193(6) 0.059(2) Uani 1 1 d . . . . .
C49 C 0.9501(5) 0.6656(5) 0.4591(5) 0.0484(17) Uani 1 1 d . . . . .
C23 C 0.5105(6) 0.9556(6) 0.3432(6) 0.0567(19) Uani 1 1 d . . . . .
C32 C 0.4754(6) 0.2243(6) 0.1048(5) 0.059(2) Uani 1 1 d . . . . .
C36 C 0.9016(6) 0.1843(5) 0.2698(5) 0.0548(19) Uani 1 1 d . . . . .
B1 B 0.7575(6) 0.4045(5) 0.2064(5) 0.0399(16) Uani 1 1 d . . . . .
C38 C 1.0176(6) 0.3003(6) 0.2476(6) 0.060(2) Uani 1 1 d . . . . .
C5 C 0.7178(5) 1.0163(6) 0.6009(6) 0.063(2) Uani 1 1 d . . . . .
C4 C 0.7009(5) 0.9630(6) 0.5121(6) 0.062(2) Uani 1 1 d . U . . .
C3 C 0.6392(6) 0.8658(6) 0.4886(7) 0.070(3) Uani 1 1 d . . . . .
C37 C 0.9974(7) 0.2164(6) 0.2700(7) 0.067(2) Uani 1 1 d . . . . .
C31 C 0.4239(6) 0.2742(8) 0.1510(6) 0.065(2) Uani 1 1 d . . . . .
C11 C 0.5324(6) 0.7183(7) 0.3393(6) 0.071(3) Uani 1 1 d . . . . .
H11A H 0.4947 0.6729 0.3587 0.107 Uiso 1 1 calc GR . . . .
H11B H 0.5494 0.6777 0.2918 0.107 Uiso 1 1 calc GR . . . .
H11C H 0.4875 0.7632 0.3164 0.107 Uiso 1 1 calc GR . . . .
C19 C 0.2681(8) 0.6276(7) 0.3781(8) 0.089(4) Uani 1 1 d . . . . .
C1 C 0.6674(7) 0.9547(9) 0.6300(7) 0.080(3) Uani 1 1 d . . . . .
H1 H 0.6670 0.9720 0.6878 0.096 Uiso 1 1 calc R . . . .
C10 C 0.7144(8) 0.7198(9) 0.4359(10) 0.129(6) Uani 1 1 d . . . . .
H10A H 0.7750 0.7651 0.4894 0.194 Uiso 1 1 calc GR . . . .
H10B H 0.7354 0.6993 0.3860 0.194 Uiso 1 1 calc GR . . . .
H10C H 0.6905 0.6593 0.4483 0.194 Uiso 1 1 calc GR . . . .
C2 C 0.6152(7) 0.8605(8) 0.5601(11) 0.096(4) Uani 1 1 d . . . . .
C22 C 0.1729(9) 0.6311(9) 0.3943(11) 0.111(5) Uani 1 1 d . . . . .
H22A H 0.1927 0.6565 0.4590 0.166 Uiso 1 1 calc GR . . . .
H22B H 0.1276 0.5626 0.3688 0.166 Uiso 1 1 calc GR . . . .
H22C H 0.1344 0.6765 0.3658 0.166 Uiso 1 1 calc GR . . . .
C27 C 0.5057(12) 0.8136(10) 0.1465(7) 0.109(4) Uani 1 1 d . . . . .
H27A H 0.5635 0.7900 0.1852 0.163 Uiso 1 1 calc GR . . . .
H27B H 0.5089 0.8026 0.0882 0.163 Uiso 1 1 calc GR . . . .
H27C H 0.4376 0.7755 0.1378 0.163 Uiso 1 1 calc GR . . . .
C24 C 0.5157(14) 0.9179(9) 0.1872(7) 0.123(6) Uani 1 1 d . . . . .
C14 C 0.7540(10) 1.1001(10) 0.4462(10) 0.110(4) Uani 1 1 d . U . . .
H14A H 0.6811 1.1096 0.4263 0.166 Uiso 1 1 calc GR . . . .
H14B H 0.7815 1.1071 0.4022 0.166 Uiso 1 1 calc GR . . . .
H14C H 0.7984 1.1516 0.5045 0.166 Uiso 1 1 calc GR . . . .
C9 C 0.6239(8) 0.7754(8) 0.4105(10) 0.130(5) Uani 1 1 d . U . . .
H9 H 0.6503 0.8133 0.3776 0.156 Uiso 1 1 calc R . . . .
C12 C 0.7558(8) 1.0006(11) 0.4546(11) 0.135(6) Uani 1 1 d . U . . .
H12 H 0.7175 0.9520 0.3921 0.162 Uiso 1 1 calc R . . . .
C13 C 0.8714(9) 0.9786(14) 0.4911(12) 0.152(7) Uani 1 1 d . U . . .
H13A H 0.9185 1.0350 0.5450 0.228 Uiso 1 1 calc GR . . . .
H13B H 0.8985 0.9718 0.4448 0.228 Uiso 1 1 calc GR . . . .
H13C H 0.8683 0.9154 0.5059 0.228 Uiso 1 1 calc GR . . . .
C6 C 0.5723(11) 0.7687(12) 0.5817(15) 0.145(7) Uani 1 1 d . . . . .
H6 H 0.5210 0.7157 0.5246 0.174 Uiso 1 1 calc R . . . .
C17 C 0.7618(11) 1.1553(10) 0.7584(10) 0.173(10) Uani 1 1 d . . . . .
H17A H 0.6904 1.1672 0.7317 0.260 Uiso 1 1 calc GR . . . .
H17B H 0.8108 1.2196 0.8003 0.260 Uiso 1 1 calc GR . . . .
H17C H 0.7611 1.1066 0.7907 0.260 Uiso 1 1 calc GR . . . .
C20 C 0.2677(13) 0.5759(9) 0.2943(11) 0.158(8) Uani 1 1 d . . . . .
H20A H 0.2273 0.6053 0.2492 0.236 Uiso 1 1 calc GR . . . .
H20B H 0.2350 0.5037 0.2759 0.236 Uiso 1 1 calc GR . . . .
H20C H 0.3407 0.5830 0.2997 0.236 Uiso 1 1 calc GR . . . .
C25 C 0.5629(18) 1.0060(12) 0.1811(11) 0.163(8) Uani 1 1 d . . . . .
H25A H 0.5509 1.0652 0.2194 0.245 Uiso 1 1 calc GR . . . .
H25B H 0.5320 1.0054 0.1187 0.245 Uiso 1 1 calc GR . . . .
H25C H 0.6392 1.0100 0.2010 0.245 Uiso 1 1 calc GR . . . .
C7 C 0.5180(11) 0.7975(12) 0.6473(14) 0.156(8) Uani 1 1 d . . . . .
H7A H 0.5664 0.8529 0.7014 0.233 Uiso 1 1 calc GR . . . .
H7B H 0.5003 0.7381 0.6639 0.233 Uiso 1 1 calc GR . . . .
H7C H 0.4531 0.8194 0.6178 0.233 Uiso 1 1 calc GR . . . .
C21 C 0.3328(11) 0.5689(10) 0.4453(15) 0.155(8) Uani 1 1 d . . . . .
H21A H 0.3976 0.5590 0.4373 0.232 Uiso 1 1 calc GR . . . .
H21B H 0.2884 0.5026 0.4314 0.232 Uiso 1 1 calc GR . . . .
H21C H 0.3515 0.6097 0.5076 0.232 Uiso 1 1 calc GR . . . .
C8 C 0.6663(14) 0.7237(13) 0.6296(14) 0.162(8) Uani 1 1 d . . . . .
H8A H 0.6988 0.6970 0.5887 0.243 Uiso 1 1 calc GR . . . .
H8B H 0.6404 0.6686 0.6473 0.243 Uiso 1 1 calc GR . . . .
H8C H 0.7192 0.7770 0.6832 0.243 Uiso 1 1 calc GR . . . .
C15 C 0.8014(10) 1.1081(10) 0.6770(11) 0.142(7) Uani 1 1 d . . . . .
H15 H 0.8140 1.1625 0.6514 0.171 Uiso 1 1 calc R . . . .
C26 C 0.382(2) 0.9272(17) 0.1180(11) 0.206(11) Uani 1 1 d . . . . .
H26A H 0.3300 0.8756 0.1186 0.309 Uiso 1 1 calc GR . . . .
H26B H 0.3746 0.9159 0.0562 0.309 Uiso 1 1 calc GR . . . .
H26C H 0.3715 0.9950 0.1421 0.309 Uiso 1 1 calc GR . . . .
C16 C 0.9045(12) 1.0759(13) 0.7182(14) 0.197(12) Uani 1 1 d . . . . .
H16A H 0.8962 1.0324 0.7531 0.295 Uiso 1 1 calc GR . . . .
H16B H 0.9610 1.1363 0.7577 0.295 Uiso 1 1 calc GR . . . .
H16C H 0.9229 1.0382 0.6704 0.295 Uiso 1 1 calc GR . . . .

loop_
_atom_site_aniso_label
_atom_site_aniso_U_11
_atom_site_aniso_U_22
_atom_site_aniso_U_33
_atom_site_aniso_U_23
_atom_site_aniso_U_13
_atom_site_aniso_U_12
U1 0.0417(2) 0.0289(2) 0.0492(2) 0.00702(14) 0.02142(17) 0.00755(13)
F6 0.053(2) 0.040(2) 0.049(2) 0.0197(17) 0.0135(19) 0.0118(17)
F15 0.040(2) 0.045(2) 0.053(2) 0.0239(18) 0.0157(18) 0.0189(16)
F20 0.068(3) 0.043(2) 0.041(2) 0.0174(17) 0.0126(19) 0.0200(19)
F10 0.0356(19) 0.040(2) 0.060(2) 0.0135(18) 0.0088(18) 0.0089(16)
F5 0.052(2) 0.043(2) 0.040(2) 0.0071(17) 0.0052(18) 0.0008(17)
F14 0.054(2) 0.065(3) 0.068(3) 0.041(2) 0.018(2) 0.026(2)
F16 0.043(2) 0.037(2) 0.052(2) 0.0103(17) 0.0128(18) 0.0044(16)
F11 0.059(2) 0.042(2) 0.047(2) 0.0097(17) 0.0167(19) 0.0165(18)
F17 0.045(2) 0.043(2) 0.073(3) 0.002(2) 0.017(2) -0.0015(18)
F1 0.056(2) 0.045(2) 0.067(3) 0.021(2) 0.028(2) 0.0226(19)
F19 0.066(3) 0.064(3) 0.037(2) 0.0096(19) 0.005(2) 0.029(2)
F12 0.088(3) 0.070(3) 0.046(2) 0.016(2) 0.030(2) 0.022(3)
F7 0.073(3) 0.041(2) 0.078(3) 0.025(2) 0.013(3) 0.019(2)
F18 0.048(2) 0.062(3) 0.053(3) -0.012(2) 0.000(2) 0.006(2)
F13 0.081(3) 0.085(3) 0.046(3) 0.036(2) 0.017(2) 0.021(3)
F2 0.060(3) 0.103(4) 0.098(4) 0.055(3) 0.046(3) 0.033(3)
F4 0.062(3) 0.080(3) 0.054(3) 0.020(2) -0.002(2) -0.022(2)
F9 0.043(3) 0.065(3) 0.140(5) 0.044(3) 0.023(3) 0.022(2)
F8 0.062(3) 0.069(3) 0.172(6) 0.062(4) 0.025(4) 0.035(3)
F3 0.046(3) 0.142(6) 0.100(4) 0.052(4) 0.020(3) -0.009(3)
C40 0.031(3) 0.034(3) 0.041(4) 0.012(3) 0.007(3) 0.001(2)
N1 0.048(3) 0.039(3) 0.088(5) 0.004(3) 0.041(3) 0.003(3)
C28 0.041(3) 0.034(3) 0.043(4) 0.022(3) 0.007(3) 0.011(3)
C34 0.041(3) 0.030(3) 0.029(3) 0.002(2) 0.001(3) 0.006(3)
C45 0.036(3) 0.035(3) 0.041(4) 0.014(3) 0.010(3) 0.005(3)
C35 0.044(4) 0.034(3) 0.036(4) 0.006(3) 0.003(3) 0.009(3)
C47 0.029(3) 0.041(3) 0.042(4) 0.008(3) 0.007(3) 0.016(3)
C41 0.042(4) 0.035(3) 0.045(4) 0.011(3) 0.009(3) 0.005(3)
C51 0.042(4) 0.036(3) 0.045(4) 0.013(3) 0.009(3) 0.019(3)
C44 0.040(4) 0.047(4) 0.050(4) 0.024(3) 0.010(3) 0.008(3)
C46 0.031(3) 0.038(3) 0.038(3) 0.010(3) 0.006(3) 0.017(3)
C39 0.046(4) 0.031(3) 0.046(4) 0.006(3) 0.007(3) 0.012(3)
C48 0.028(3) 0.039(4) 0.058(5) 0.004(3) 0.012(3) 0.010(3)
C29 0.047(4) 0.047(4) 0.053(4) 0.034(3) 0.016(3) 0.020(3)
N2 0.113(6) 0.052(4) 0.056(5) 0.014(3) 0.035(4) -0.005(4)
C33 0.040(4) 0.047(4) 0.037(4) 0.021(3) 0.001(3) 0.008(3)
C50 0.047(4) 0.055(4) 0.037(4) 0.008(3) 0.010(3) 0.029(3)
C42 0.053(4) 0.046(4) 0.046(4) 0.009(3) 0.017(3) 0.005(3)
C43 0.053(4) 0.054(4) 0.042(4) 0.020(3) 0.011(3) 0.005(3)
C18 0.041(4) 0.040(4) 0.070(5) 0.008(3) 0.030(4) 0.010(3)
C30 0.048(4) 0.076(6) 0.074(6) 0.048(5) 0.030(4) 0.025(4)
C49 0.032(3) 0.047(4) 0.045(4) -0.002(3) 0.003(3) 0.012(3)
C23 0.065(5) 0.042(4) 0.058(5) 0.019(4) 0.020(4) 0.008(3)
C32 0.055(5) 0.062(5) 0.047(4) 0.029(4) 0.004(4) -0.003(4)
C36 0.056(4) 0.034(4) 0.057(5) 0.016(3) 0.003(4) 0.010(3)
B1 0.040(4) 0.031(3) 0.041(4) 0.012(3) 0.008(3) 0.010(3)
C38 0.036(4) 0.046(4) 0.079(6) 0.016(4) 0.006(4) 0.015(3)
C5 0.026(3) 0.043(4) 0.081(6) 0.000(4) -0.009(4) 0.017(3)
C4 0.021(3) 0.070(5) 0.079(6) 0.007(4) 0.009(3) 0.029(3)
C3 0.029(4) 0.047(4) 0.093(7) -0.010(4) 0.001(4) 0.021(3)
C37 0.053(5) 0.042(4) 0.087(6) 0.020(4) 0.008(4) 0.022(3)
C31 0.041(4) 0.088(6) 0.068(5) 0.047(5) 0.012(4) 0.004(4)
C11 0.052(5) 0.072(6) 0.062(5) -0.006(4) 0.009(4) 0.030(4)
C19 0.089(7) 0.049(5) 0.116(8) -0.012(5) 0.067(6) -0.029(5)
C1 0.063(6) 0.099(8) 0.076(6) 0.039(6) 0.013(5) 0.050(6)
C10 0.053(5) 0.086(8) 0.151(11) -0.047(7) -0.009(6) 0.042(5)
C2 0.046(5) 0.057(6) 0.185(13) 0.066(7) 0.024(7) 0.030(4)
C22 0.092(8) 0.071(7) 0.186(14) 0.025(8) 0.092(9) -0.006(6)
C27 0.156(12) 0.101(9) 0.053(6) 0.012(6) 0.036(7) 0.021(8)
C24 0.215(16) 0.070(7) 0.059(6) 0.003(5) 0.061(8) -0.039(8)
C14 0.104(9) 0.099(9) 0.145(11) 0.013(8) 0.092(9) 0.003(7)
C9 0.083(6) 0.104(7) 0.140(8) -0.024(6) 0.013(5) 0.060(6)
C12 0.037(5) 0.178(15) 0.159(13) -0.007(11) 0.047(7) 0.031(7)
C13 0.060(6) 0.184(13) 0.205(14) 0.016(10) 0.075(8) 0.052(7)
C6 0.094(9) 0.102(10) 0.24(2) 0.112(12) 0.028(11) 0.035(8)
C17 0.126(11) 0.093(9) 0.134(12) -0.075(9) -0.056(9) 0.060(8)
C20 0.205(16) 0.071(8) 0.165(14) -0.056(8) 0.130(13) -0.067(9)
C25 0.30(3) 0.105(11) 0.126(12) 0.044(9) 0.139(15) 0.007(13)
C7 0.106(10) 0.149(13) 0.29(2) 0.180(16) 0.078(13) 0.064(10)
C21 0.107(10) 0.079(8) 0.30(2) 0.099(12) 0.077(13) 0.028(7)
C8 0.151(14) 0.139(14) 0.22(2) 0.124(15) 0.049(14) 0.079(12)
C15 0.089(9) 0.083(9) 0.176(15) -0.002(9) -0.001(9) 0.028(7)
C26 0.30(3) 0.178(19) 0.080(10) 0.044(11) 0.009(14) 0.052(19)
C16 0.096(10) 0.122(13) 0.21(2) -0.041(13) -0.043(12) 0.042(9)

loop_
_atom_type_symbol
_atom_type_description
_atom_type_scat_dispersion_real
_atom_type_scat_dispersion_imag
_atom_type_scat_source
C C 0.0033 0.0016 'International Tables Vol C Tables 4.2.6.8 and 6.1.1.4'
H H 0.0000 0.0000 'International Tables Vol C Tables 4.2.6.8 and 6.1.1.4'
B B 0.0013 0.0007 'International Tables Vol C Tables 4.2.6.8 and 6.1.1.4'
F F 0.0171 0.0103 'International Tables Vol C Tables 4.2.6.8 and 6.1.1.4'
N N 0.0061 0.0033 'International Tables Vol C Tables 4.2.6.8 and 6.1.1.4'
U U -9.6767 9.6646 'International Tables Vol C Tables 4.2.6.8 and 6.1.1.4'

loop_
_geom_angle_atom_site_label_1
_geom_angle_atom_site_label_2
_geom_angle_atom_site_label_3
_geom_angle
_geom_angle_site_symmetry_1
_geom_angle_site_symmetry_3
_geom_angle_publ_flag
C18 U1 C18 180.0(4) 2_676 . ?
C18 U1 C5 112.8(2) 2_676 2_676 ?
C18 U1 C5 67.2(2) . 2_676 ?
C18 U1 C5 112.8(2) . . ?
C18 U1 C5 67.2(2) 2_676 . ?
C18 U1 C4 78.7(2) 2_676 . ?
C18 U1 C4 78.7(2) . 2_676 ?
C18 U1 C4 101.3(2) 2_676 2_676 ?
C18 U1 C4 101.3(2) . . ?
C18 U1 C1 91.4(3) 2_676 2_676 ?
C18 U1 C1 91.4(3) . . ?
C18 U1 C1 88.6(3) . 2_676 ?
C18 U1 C1 88.6(3) 2_676 . ?
C18 U1 C2 114.4(3) 2_676 . ?
C18 U1 C2 114.4(3) . 2_676 ?
C18 U1 C2 65.6(3) . . ?
C18 U1 C2 65.6(3) 2_676 2_676 ?
C23 U1 C18 86.3(2) . . ?
C23 U1 C18 93.7(2) . 2_676 ?
C23 U1 C18 93.7(2) 2_676 . ?
C23 U1 C18 86.3(2) 2_676 2_676 ?
C23 U1 C23 180.0(5) . 2_676 ?
C23 U1 C5 84.6(3) . 2_676 ?
C23 U1 C5 95.4(3) . . ?
C23 U1 C5 95.4(3) 2_676 2_676 ?
C23 U1 C5 84.6(3) 2_676 . ?
C23 U1 C4 112.1(3) . 2_676 ?
C23 U1 C4 112.1(3) 2_676 . ?
C23 U1 C4 67.9(3) . . ?
C23 U1 C4 67.9(3) 2_676 2_676 ?
C23 U1 C1 67.2(3) 2_676 . ?
C23 U1 C1 112.8(3) 2_676 2_676 ?
C23 U1 C1 112.8(3) . . ?
C23 U1 C1 67.2(3) . 2_676 ?
C23 U1 C2 83.9(4) . 2_676 ?
C23 U1 C2 96.1(4) 2_676 2_676 ?
C23 U1 C2 83.9(4) 2_676 . ?
C23 U1 C2 96.1(4) . . ?
C5 U1 C5 180.0 . 2_676 ?
C5 U1 C4 28.8(3) . . ?
C5 U1 C4 151.2(3) . 2_676 ?
C5 U1 C4 151.2(3) 2_676 . ?
C5 U1 C4 28.8(3) 2_676 2_676 ?
C4 U1 C4 180.0 2_676 . ?
C1 U1 C5 27.9(3) . . ?
C1 U1 C5 152.1(3) . 2_676 ?
C1 U1 C5 27.9(3) 2_676 2_676 ?
C1 U1 C5 152.1(3) 2_676 . ?
C1 U1 C4 46.8(3) . . ?
C1 U1 C4 133.2(3) 2_676 . ?
C1 U1 C4 133.2(3) . 2_676 ?
C1 U1 C4 46.8(3) 2_676 2_676 ?
C1 U1 C1 180.0(4) 2_676 . ?
C2 U1 C5 132.6(3) . 2_676 ?
C2 U1 C5 47.4(3) 2_676 2_676 ?
C2 U1 C5 47.4(3) . . ?
C2 U1 C5 132.6(3) 2_676 . ?
C2 U1 C4 47.4(3) 2_676 2_676 ?
C2 U1 C4 132.6(3) 2_676 . ?
C2 U1 C4 47.4(3) . . ?
C2 U1 C4 132.6(3) . 2_676 ?
C2 U1 C1 29.3(3) . . ?
C2 U1 C1 150.7(3) . 2_676 ?
C2 U1 C1 29.3(3) 2_676 2_676 ?
C2 U1 C1 150.7(3) 2_676 . ?
C2 U1 C2 180.0 . 2_676 ?
C45 C40 C41 113.7(6) . . ?
C45 C40 B1 119.4(6) . . ?
C41 C40 B1 126.6(6) . . ?
C18 N1 C19 177.3(9) . . ?
C29 C28 C33 113.6(6) . . ?
C29 C28 B1 127.2(6) . . ?
C33 C28 B1 118.5(6) . . ?
C35 C34 C39 114.3(6) . . ?
C35 C34 B1 126.7(6) . . ?
C39 C34 B1 118.4(6) . . ?
F15 C45 C40 120.0(6) . . ?
F15 C45 C44 116.2(6) . . ?
C40 C45 C44 123.7(7) . . ?
F6 C35 C34 122.0(6) . . ?
F6 C35 C36 114.1(6) . . ?
C34 C35 C36 123.9(7) . . ?
F16 C47 C46 122.1(6) . . ?
F16 C47 C48 114.0(6) . . ?
C48 C47 C46 123.9(7) . . ?
F11 C41 C40 121.3(6) . . ?
F11 C41 C42 114.4(6) . . ?
C40 C41 C42 124.3(6) . . ?
F20 C51 C46 119.6(6) . . ?
F20 C51 C50 116.1(6) . . ?
C50 C51 C46 124.3(7) . . ?
F14 C44 C45 119.9(7) . . ?
F14 C44 C43 120.5(6) . . ?
C43 C44 C45 119.6(7) . . ?
C47 C46 B1 125.8(6) . . ?
C51 C46 C47 113.8(6) . . ?
C51 C46 B1 119.9(6) . . ?
F10 C39 C34 120.1(6) . . ?
F10 C39 C38 116.3(7) . . ?
C34 C39 C38 123.6(7) . . ?
F17 C48 C47 121.2(7) . . ?
F17 C48 C49 119.8(6) . . ?
C49 C48 C47 119.1(7) . . ?
F1 C29 C28 121.9(6) . . ?
F1 C29 C30 114.6(7) . . ?
C28 C29 C30 123.5(7) . . ?
C23 N2 C24 178.2(11) . . ?
F5 C33 C28 119.2(6) . . ?
F5 C33 C32 116.0(7) . . ?
C32 C33 C28 124.8(8) . . ?
F19 C50 C51 120.4(7) . . ?
F19 C50 C49 120.7(6) . . ?
C49 C50 C51 118.9(7) . . ?
F12 C42 C41 120.8(7) . . ?
F12 C42 C43 120.2(7) . . ?
C43 C42 C41 119.0(7) . . ?
F13 C43 C44 120.6(7) . . ?
F13 C43 C42 119.7(7) . . ?
C44 C43 C42 119.7(7) . . ?
N1 C18 U1 176.1(7) . . ?
F2 C30 C29 119.7(8) . . ?
F2 C30 C31 120.8(7) . . ?
C31 C30 C29 119.4(8) . . ?
F18 C49 C48 119.4(7) . . ?
F18 C49 C50 120.5(7) . . ?
C50 C49 C48 120.0(6) . . ?
N2 C23 U1 176.9(7) . . ?
F4 C32 C33 120.1(8) . . ?
F4 C32 C31 121.1(7) . . ?
C31 C32 C33 118.8(8) . . ?
F7 C36 C35 121.0(7) . . ?
F7 C36 C37 120.6(7) . . ?
C37 C36 C35 118.4(7) . . ?
C40 B1 C28 101.8(5) . . ?
C40 B1 C34 115.1(6) . . ?
C40 B1 C46 112.9(5) . . ?
C28 B1 C46 113.1(6) . . ?
C34 B1 C28 113.2(5) . . ?
C34 B1 C46 101.2(5) . . ?
F9 C38 C39 119.8(7) . . ?
F9 C38 C37 121.7(7) . . ?
C37 C38 C39 118.4(7) . . ?
C4 C5 U1 76.3(4) . . ?
C4 C5 C15 134.6(11) . . ?
C1 C5 U1 75.4(4) . . ?
C1 C5 C4 108.5(8) . . ?
C1 C5 C15 113.9(11) . . ?
C15 C5 U1 129.4(6) . . ?
C5 C4 U1 74.9(4) . . ?
C5 C4 C12 126.1(9) . . ?
C3 C4 U1 76.1(4) . . ?
C3 C4 C5 107.2(9) . . ?
C3 C4 C12 126.2(9) . . ?
C12 C4 U1 121.4(6) . . ?
C4 C3 U1 75.4(4) . . ?
C4 C3 C9 125.7(11) . . ?
C2 C3 U1 73.8(4) . . ?
C2 C3 C4 108.4(8) . . ?
C2 C3 C9 124.4(11) . . ?
C9 C3 U1 128.1(6) . . ?
C36 C37 F8 119.0(8) . . ?
C38 C37 F8 119.6(8) . . ?
C38 C37 C36 121.4(7) . . ?
F3 C31 C30 120.0(9) . . ?
F3 C31 C32 120.2(9) . . ?
C32 C31 C30 119.8(7) . . ?
N1 C19 C21 105.8(9) . . ?
C22 C19 N1 108.6(8) . . ?
C22 C19 C21 102.7(11) . . ?
C20 C19 N1 109.5(8) . . ?
C20 C19 C22 124.0(12) . . ?
C20 C19 C21 104.5(13) . . ?
C5 C1 U1 76.8(5) . . ?
C5 C1 C2 109.1(10) . . ?
C2 C1 U1 75.2(5) . . ?
C3 C2 U1 77.7(5) . . ?
C3 C2 C1 106.7(9) . . ?
C3 C2 C6 131.5(14) . . ?
C1 C2 U1 75.5(5) . . ?
C1 C2 C6 119.5(15) . . ?
C6 C2 U1 125.7(7) . . ?
N2 C24 C26 100.6(13) . . ?
C27 C24 N2 111.7(10) . . ?
C27 C24 C26 97.8(12) . . ?
C25 C24 N2 109.9(10) . . ?
C25 C24 C27 134.1(14) . . ?
C25 C24 C26 92.9(15) . . ?
C3 C9 C10 110.8(9) . . ?
C11 C9 C3 129.3(8) . . ?
C11 C9 C10 115.1(8) . . ?
C14 C12 C4 120.1(9) . . ?
C14 C12 C13 113.9(12) . . ?
C13 C12 C4 104.9(12) . . ?
C2 C6 C7 113.5(13) . . ?
C2 C6 C8 109.0(12) . . ?
C8 C6 C7 105.8(15) . . ?
C5 C15 C17 111.7(12) . . ?
C16 C15 C5 109.7(10) . . ?
C16 C15 C17 108.3(14) . . ?

loop_
_geom_bond_atom_site_label_1
_geom_bond_atom_site_label_2
_geom_bond_distance
_geom_bond_site_symmetry_2
_geom_bond_publ_flag
U1 C18 2.650(7) 2_676 ?
U1 C18 2.650(7) . ?
U1 C23 2.634(9) . ?
U1 C23 2.634(9) 2_676 ?
U1 C5 2.826(6) 2_676 ?
U1 C5 2.826(6) . ?
U1 C4 2.843(6) . ?
U1 C4 2.843(6) 2_676 ?
U1 C1 2.809(8) . ?
U1 C1 2.809(8) 2_676 ?
U1 C2 2.804(8) . ?
U1 C2 2.804(8) 2_676 ?
F6 C35 1.341(8) . ?
F15 C45 1.339(8) . ?
F20 C51 1.354(8) . ?
F10 C39 1.348(8) . ?
F5 C33 1.362(9) . ?
F14 C44 1.350(8) . ?
F16 C47 1.344(8) . ?
F11 C41 1.354(8) . ?
F17 C48 1.340(8) . ?
F1 C29 1.350(9) . ?
F19 C50 1.347(9) . ?
F12 C42 1.330(9) . ?
F7 C36 1.341(9) . ?
F18 C49 1.351(8) . ?
F13 C43 1.345(8) . ?
F2 C30 1.338(10) . ?
F4 C32 1.348(10) . ?
F9 C38 1.346(9) . ?
F8 C37 1.366(9) . ?
F3 C31 1.348(9) . ?
C40 C45 1.384(9) . ?
C40 C41 1.388(10) . ?
C40 B1 1.644(10) . ?
N1 C18 1.144(9) . ?
N1 C19 1.485(10) . ?
C28 C29 1.371(10) . ?
C28 C33 1.388(10) . ?
C28 B1 1.659(10) . ?
C34 C35 1.385(9) . ?
C34 C39 1.390(10) . ?
C34 B1 1.651(9) . ?
C45 C44 1.394(9) . ?
C35 C36 1.387(10) . ?
C47 C46 1.392(9) . ?
C47 C48 1.384(9) . ?
C41 C42 1.393(10) . ?
C51 C46 1.388(10) . ?
C51 C50 1.387(10) . ?
C44 C43 1.364(11) . ?
C46 B1 1.667(9) . ?
C39 C38 1.391(10) . ?
C48 C49 1.378(11) . ?
C29 C30 1.401(10) . ?
N2 C23 1.159(11) . ?
N2 C24 1.435(14) . ?
C33 C32 1.380(11) . ?
C50 C49 1.365(11) . ?
C42 C43 1.368(11) . ?
C30 C31 1.362(13) . ?
C32 C31 1.361(13) . ?
C36 C37 1.366(12) . ?
C38 C37 1.359(12) . ?
C5 C4 1.412(13) . ?
C5 C1 1.357(14) . ?
C5 C15 1.544(15) . ?
C4 C3 1.404(13) . ?
C4 C12 1.602(18) . ?
C3 C2 1.393(17) . ?
C3 C9 1.502(14) . ?
C11 C9 1.366(11) . ?
C19 C22 1.456(13) . ?
C19 C20 1.416(16) . ?
C19 C21 1.63(2) . ?
C1 C2 1.420(16) . ?
C10 C9 1.532(13) . ?
C2 C6 1.547(17) . ?
C27 C24 1.408(17) . ?
C24 C25 1.384(17) . ?
C24 C26 1.83(3) . ?
C14 C12 1.436(19) . ?
C12 C13 1.591(15) . ?
C6 C7 1.56(3) . ?
C6 C8 1.554(17) . ?
C17 C15 1.68(3) . ?
C15 C16 1.517(18) . ?

loop_
_smtbx_masks_void_nr
_smtbx_masks_void_average_x
_smtbx_masks_void_average_y
_smtbx_masks_void_average_z
_smtbx_masks_void_volume
_smtbx_masks_void_count_electrons
_smtbx_masks_void_content
1 0.000 -0.411 0.000 614.4 109.0 ?
